data_2217523
loop_
_publ_author_name
'Li-Li Kong'
'Shan Gao'
'Huo, Li-Hua'
'Ng, Seik Weng'

_publ_section_title
;
 Aquachloridobis(1,10-phenanthroline-\k^2^<i>N</i>,<i>N</i>')zinc(II)
 chloride <i>N</i>,<i>N</i>-dimethylformamide solvate
;
_journal_coeditor_code HB2689
_journal_issue 2
_journal_name_full 'Acta Crystallographica Section E'
_journal_page_first m423
_journal_page_last m423
_journal_paper_doi 10.1107/S1600536808002237
_journal_volume 64
_journal_year 2008
_chemical_formula_iupac '[Zn Cl (C12 H8 N2)2 (H2 O)] Cl, C3 H7 N O'
_chemical_formula_moiety 'C24 H18 Cl N4 O Zn +, Cl -, C3 H7 N O'
_chemical_formula_sum 'C27 H25 Cl2 N5 O2 Zn'
_chemical_formula_weight 587.79
_chemical_name_systematic
;
Aquachloridobis(1,10-phenanthroline-\k^2^<i>N</i>,<i>N</i>')zinc(II) chloride
<i>N</i>,<i>N</i>-dimethylformamide solvate
;
_space_group_IT_number 2
_symmetry_cell_setting triclinic
_symmetry_space_group_name_Hall '-P 1'
_symmetry_space_group_name_H-M 'P -1'
_atom_sites_solution_hydrogens geom
_atom_sites_solution_primary direct
_atom_sites_solution_secondary difmap
_audit_creation_method SHELXL-97
_cell_angle_alpha 67.0040(10)
_cell_angle_beta 85.9950(10)
_cell_angle_gamma 80.0250(10)
_cell_formula_units_Z 2
_cell_length_a 9.6743(3)
_cell_length_b 11.6096(5)
_cell_length_c 12.7486(5)
_cell_measurement_reflns_used 10359
_cell_measurement_temperature 295(2)
_cell_measurement_theta_max 27.5
_cell_measurement_theta_min 3.1
_cell_volume 1298.14(9)
_computing_cell_refinement 'RAPID-AUTO (Rigaku, 1998)'
_computing_data_collection 'RAPID-AUTO (Rigaku, 1998)'
_computing_data_reduction 'CrystalStructure (Rigaku/MSC, 2002)'
_computing_molecular_graphics 'X-SEED (Barbour, 2001)'
_computing_publication_material 'publCIF (Westrip, 2008)'
_computing_structure_refinement 'SHELXL97 (Sheldrick, 2008)'
_computing_structure_solution 'atomic coordinates taken from the iostructural Co compound (Liu et al., 2004)'
_diffrn_ambient_temperature 295(2)
_diffrn_detector_area_resol_mean 10.000
_diffrn_measured_fraction_theta_full 0.988
_diffrn_measured_fraction_theta_max 0.988
_diffrn_measurement_device_type 'Rigaku R-AXIS RAPID'
_diffrn_measurement_method \w
_diffrn_radiation_monochromator graphite
_diffrn_radiation_source 'fine-focus sealed tube'
_diffrn_radiation_type MoK\a
_diffrn_radiation_wavelength 0.71073
_diffrn_reflns_av_R_equivalents 0.0224
_diffrn_reflns_av_sigmaI/netI 0.0306
_diffrn_reflns_limit_h_max 12
_diffrn_reflns_limit_h_min -12
_diffrn_reflns_limit_k_max 15
_diffrn_reflns_limit_k_min -15
_diffrn_reflns_limit_l_max 16
_diffrn_reflns_limit_l_min -15
_diffrn_reflns_number 12819
_diffrn_reflns_theta_full 27.48
_diffrn_reflns_theta_max 27.48
_diffrn_reflns_theta_min 3.05
_diffrn_standards_decay_% 0
_diffrn_standards_interval_count 0
_diffrn_standards_interval_time 0
_diffrn_standards_number 0
_exptl_absorpt_coefficient_mu 1.187
_exptl_absorpt_correction_T_max 0.815
_exptl_absorpt_correction_T_min 0.660
_exptl_absorpt_correction_type multi-scan
_exptl_absorpt_process_details '(ABSCOR; Higashi, 1995)'
_exptl_crystal_colour Colorless
_exptl_crystal_density_diffrn 1.504
_exptl_crystal_density_method 'not measured'
_exptl_crystal_description Block
_exptl_crystal_F_000 604
_exptl_crystal_size_max 0.30
_exptl_crystal_size_mid 0.24
_exptl_crystal_size_min 0.18
_refine_diff_density_max 0.431
_refine_diff_density_min -0.359
_refine_ls_extinction_method none
_refine_ls_goodness_of_fit_ref 1.106
_refine_ls_hydrogen_treatment mixed
_refine_ls_matrix_type full
_refine_ls_number_parameters 383
_refine_ls_number_reflns 5884
_refine_ls_number_restraints 61
_refine_ls_restrained_S_all 1.136
_refine_ls_R_factor_all 0.0474
_refine_ls_R_factor_gt 0.0328
_refine_ls_shift/su_max 0.001
_refine_ls_shift/su_mean 0.000
_refine_ls_structure_factor_coef Fsqd
_refine_ls_weighting_details 'calc w=1/[\s^2^(Fo^2^)+(0.0615P)^2^] where P=(Fo^2^+2Fc^2^)/3'
_refine_ls_weighting_scheme calc
_refine_ls_wR_factor_gt 0.0912
_refine_ls_wR_factor_ref 0.1026
_reflns_number_gt 4602
_reflns_number_total 5884
_reflns_threshold_expression I>2\s(I)
_cod_data_source_file hb2689.cif
_cod_data_source_block I
_cod_depositor_comments
;
The following automatic conversions were performed:
'_symmetry_cell_setting' value 'Triclinic' changed to 'triclinic'
according to '/home/saulius/struct/CIF-dictionaries/cif_core.dic'
dictionary named 'cif_core.dic' version 2.4.1 from 2010-06-29.

Automatic conversion script
Id: cif_fix_enum 1527 2010-12-29 10:47:43Z saulius 

The following automatic conversions were performed:

'_symmetry_cell_setting' value 'Triclinic' changed to 'triclinic'
according to /home/saulius/struct/CIF-dictionaries/cif_core.dic
dictionary named 'cif_core.dic' version 2.4.1 from 2010-06-29.

Automatic conversion script
Id: cif_fix_values 1715 2011-07-08 13:25:40Z adriana 
;
_cod_database_code 2217523
_cod_database_fobs_code 2217523

loop_
_symmetry_equiv_pos_as_xyz
'x, y, z'
'-x, -y, -z'

loop_
_atom_site_type_symbol
_atom_site_label
_atom_site_fract_x
_atom_site_fract_y
_atom_site_fract_z
_atom_site_U_iso_or_equiv
_atom_site_adp_type
_atom_site_calc_flag
_atom_site_refinement_flags
_atom_site_occupancy
_atom_site_disorder_assembly
_atom_site_disorder_group
Zn Zn1 0.69100(2) 0.67147(2) 0.71925(2) 0.02999(10) Uani d . 1 . .
Cl Cl1 0.57695(6) 0.68729(6) 0.88327(5) 0.04014(15) Uani d . 1 . .
Cl Cl2 0.39933(7) 1.05103(6) 0.64297(5) 0.04871(17) Uani d . 1 . .
O O1W 0.53618(17) 0.80418(17) 0.61027(14) 0.0387(4) Uani d D 1 . .
H H1W1 0.498(3) 0.861(2) 0.634(2) 0.059(9) Uiso d D 1 . .
H H1W2 0.553(3) 0.837(3) 0.5398(10) 0.055(8) Uiso d D 1 . .
N N1 0.88448(17) 0.55649(18) 0.80695(15) 0.0324(4) Uani d . 1 . .
N N2 0.83314(19) 0.80984(18) 0.68954(16) 0.0352(4) Uani d . 1 . .
N N3 0.61286(18) 0.50502(17) 0.72752(15) 0.0316(4) Uani d . 1 . .
N N4 0.78178(18) 0.63714(18) 0.56257(15) 0.0317(4) Uani d . 1 . .
N N5 0.7617(3) 0.0237(3) 0.9642(3) 0.0874(10) Uani d D 1 . .
C C1 0.9880(2) 0.6243(2) 0.80178(18) 0.0324(5) Uani d . 1 . .
C C2 0.9080(2) 0.4331(2) 0.8658(2) 0.0402(5) Uani d . 1 . .
H H2 0.8381 0.3861 0.8686 0.048 Uiso calc R 1 . .
C C3 1.0332(3) 0.3698(3) 0.9242(2) 0.0464(6) Uani d . 1 . .
H H3 1.0454 0.2826 0.9651 0.056 Uiso calc R 1 . .
C C4 1.1368(3) 0.4364(3) 0.9207(2) 0.0481(6) Uani d . 1 . .
H H4 1.2201 0.3953 0.9601 0.058 Uiso calc R 1 . .
C C5 1.1177(2) 0.5674(3) 0.8576(2) 0.0400(6) Uani d . 1 . .
C C6 1.2211(2) 0.6458(3) 0.8478(2) 0.0509(7) Uani d . 1 . .
H H6 1.3063 0.6092 0.8855 0.061 Uiso calc R 1 . .
C C7 1.1979(3) 0.7700(3) 0.7860(3) 0.0532(7) Uani d . 1 . .
H H7 1.2687 0.8175 0.7786 0.064 Uiso calc R 1 . .
C C8 1.0664(2) 0.8316(3) 0.7308(2) 0.0439(6) Uani d . 1 . .
C C9 1.0341(3) 0.9631(3) 0.6682(2) 0.0530(7) Uani d . 1 . .
H H9 1.1007 1.0150 0.6596 0.064 Uiso calc R 1 . .
C C10 0.9053(3) 1.0136(3) 0.6203(3) 0.0553(7) Uani d . 1 . .
H H10 0.8825 1.1005 0.5799 0.066 Uiso calc R 1 . .
C C11 0.8071(3) 0.9338(2) 0.6322(2) 0.0456(6) Uani d . 1 . .
H H11 0.7196 0.9696 0.5984 0.055 Uiso calc R 1 . .
C C12 0.9604(2) 0.7587(2) 0.73849(18) 0.0339(5) Uani d . 1 . .
C C13 0.6459(2) 0.4679(2) 0.63922(19) 0.0324(5) Uani d . 1 . .
C C14 0.5353(2) 0.4368(2) 0.8115(2) 0.0421(6) Uani d . 1 . .
H H14 0.5150 0.4599 0.8737 0.050 Uiso calc R 1 . .
C C15 0.4828(3) 0.3327(3) 0.8111(3) 0.0546(7) Uani d . 1 . .
H H15 0.4287 0.2878 0.8716 0.065 Uiso calc R 1 . .
C C16 0.5120(3) 0.2975(3) 0.7202(3) 0.0527(7) Uani d . 1 . .
H H16 0.4758 0.2295 0.7175 0.063 Uiso calc R 1 . .
C C17 0.5967(2) 0.3644(2) 0.6314(2) 0.0415(6) Uani d . 1 . .
C C18 0.6358(3) 0.3313(3) 0.5352(2) 0.0525(7) Uani d . 1 . .
H H18 0.6026 0.2636 0.5291 0.063 Uiso calc R 1 . .
C C19 0.7204(3) 0.3973(3) 0.4532(2) 0.0541(7) Uani d . 1 . .
H H19 0.7447 0.3740 0.3916 0.065 Uiso calc R 1 . .
C C20 0.7732(2) 0.5017(3) 0.4589(2) 0.0417(5) Uani d . 1 . .
C C21 0.8641(3) 0.5729(3) 0.3765(2) 0.0530(7) Uani d . 1 . .
H H21 0.8931 0.5519 0.3142 0.064 Uiso calc R 1 . .
C C22 0.9091(3) 0.6714(3) 0.3882(2) 0.0501(7) Uani d . 1 . .
H H22 0.9683 0.7188 0.3341 0.060 Uiso calc R 1 . .
C C23 0.8649(2) 0.7005(2) 0.4829(2) 0.0412(5) Uani d . 1 . .
H H23 0.8960 0.7686 0.4899 0.049 Uiso calc R 1 . .
C C24 0.7357(2) 0.5379(2) 0.55131(18) 0.0322(5) Uani d . 1 . .
O O1 0.8615(13) 0.1721(13) 0.8303(11) 0.145(5) Uani d PDU 0.560(9) A 1
C C25 0.8320(9) 0.1203(9) 0.9327(10) 0.153(5) Uani d PDU 0.560(9) A 1
H H25 0.8587 0.1486 0.9860 0.184 Uiso calc PR 0.560(9) A 1
C C26 0.7138(10) -0.0335(9) 0.8953(7) 0.105(3) Uani d PDU 0.560(9) A 1
H H26A 0.7384 0.0105 0.8171 0.157 Uiso calc PR 0.560(9) A 1
H H26B 0.6137 -0.0287 0.9020 0.157 Uiso calc PR 0.560(9) A 1
H H26C 0.7571 -0.1207 0.9204 0.157 Uiso calc PR 0.560(9) A 1
C C27 0.7266(10) -0.0410(11) 1.0865(6) 0.137(4) Uani d PDU 0.560(9) A 1
H H27A 0.8004 -0.0406 1.1329 0.206 Uiso calc PR 0.560(9) A 1
H H27B 0.7166 -0.1269 1.1017 0.206 Uiso calc PR 0.560(9) A 1
H H27C 0.6401 0.0027 1.1039 0.206 Uiso calc PR 0.560(9) A 1
O O1' 0.9009(13) 0.1667(11) 0.8546(11) 0.115(4) Uani d PDU 0.440(9) A 2
C C25' 0.8264(10) 0.0799(9) 0.8675(9) 0.100(4) Uani d PDU 0.440(9) A 2
H H25' 0.8180 0.0563 0.8067 0.120 Uiso calc PR 0.440(9) A 2
C C26' 0.7784(13) 0.0665(13) 1.0524(9) 0.135(5) Uani d PDU 0.440(9) A 2
H H26D 0.8736 0.0797 1.0528 0.202 Uiso calc PR 0.440(9) A 2
H H26E 0.7569 0.0040 1.1246 0.202 Uiso calc PR 0.440(9) A 2
H H26F 0.7161 0.1447 1.0393 0.202 Uiso calc PR 0.440(9) A 2
C C27' 0.6808(12) -0.0719(10) 0.9728(17) 0.168(7) Uani d PDU 0.440(9) A 2
H H27D 0.7428 -0.1478 0.9772 0.253 Uiso calc PR 0.440(9) A 2
H H27E 0.6220 -0.0425 0.9069 0.253 Uiso calc PR 0.440(9) A 2
H H27F 0.6234 -0.0895 1.0401 0.253 Uiso calc PR 0.440(9) A 2

loop_
_atom_site_aniso_label
_atom_site_aniso_U_11
_atom_site_aniso_U_22
_atom_site_aniso_U_33
_atom_site_aniso_U_12
_atom_site_aniso_U_13
_atom_site_aniso_U_23
Zn1 0.02905(14) 0.03305(16) 0.03096(15) -0.00828(10) 0.00059(10) -0.01436(11)
Cl1 0.0364(3) 0.0549(4) 0.0340(3) -0.0079(3) 0.0019(2) -0.0225(3)
Cl2 0.0604(4) 0.0398(3) 0.0463(4) -0.0088(3) 0.0078(3) -0.0180(3)
O1W 0.0421(9) 0.0380(10) 0.0353(9) -0.0009(7) -0.0029(7) -0.0151(8)
N1 0.0296(8) 0.0378(10) 0.0310(9) -0.0059(8) 0.0007(7) -0.0146(8)
N2 0.0348(9) 0.0380(11) 0.0381(10) -0.0104(8) 0.0016(8) -0.0187(9)
N3 0.0311(9) 0.0338(10) 0.0328(10) -0.0085(8) 0.0026(7) -0.0149(8)
N4 0.0330(9) 0.0334(10) 0.0288(9) -0.0045(8) 0.0006(7) -0.0126(8)
N5 0.106(2) 0.069(2) 0.099(2) -0.0437(19) 0.034(2) -0.0382(18)
C1 0.0259(9) 0.0473(13) 0.0299(11) -0.0061(9) 0.0024(8) -0.0216(10)
C2 0.0375(11) 0.0439(14) 0.0372(13) -0.0055(10) 0.0016(10) -0.0140(11)
C3 0.0460(13) 0.0473(15) 0.0370(13) 0.0054(11) -0.0050(10) -0.0111(11)
C4 0.0369(12) 0.0707(19) 0.0369(13) 0.0060(12) -0.0041(10) -0.0263(13)
C5 0.0291(10) 0.0619(17) 0.0347(12) -0.0006(11) -0.0019(9) -0.0272(12)
C6 0.0282(11) 0.081(2) 0.0568(17) -0.0059(12) -0.0015(11) -0.0421(16)
C7 0.0324(12) 0.080(2) 0.0638(18) -0.0224(13) 0.0055(12) -0.0414(17)
C8 0.0368(12) 0.0597(17) 0.0487(14) -0.0210(12) 0.0099(11) -0.0315(13)
C9 0.0509(15) 0.0574(18) 0.0607(17) -0.0311(14) 0.0095(13) -0.0259(14)
C10 0.0678(18) 0.0410(15) 0.0591(17) -0.0207(14) 0.0046(14) -0.0170(13)
C11 0.0455(13) 0.0433(14) 0.0507(15) -0.0128(11) 0.0008(11) -0.0186(12)
C12 0.0300(10) 0.0463(14) 0.0334(11) -0.0120(10) 0.0046(9) -0.0221(10)
C13 0.0298(10) 0.0337(12) 0.0373(12) -0.0033(9) -0.0034(9) -0.0178(10)
C14 0.0396(12) 0.0439(14) 0.0473(14) -0.0132(11) 0.0116(11) -0.0217(12)
C15 0.0525(15) 0.0464(16) 0.0701(19) -0.0239(13) 0.0183(14) -0.0245(14)
C16 0.0493(14) 0.0397(14) 0.078(2) -0.0167(12) 0.0029(14) -0.0287(14)
C17 0.0383(12) 0.0397(13) 0.0556(15) -0.0055(10) -0.0061(11) -0.0272(12)
C18 0.0564(15) 0.0518(17) 0.0673(19) -0.0064(13) -0.0096(14) -0.0413(15)
C19 0.0628(16) 0.0637(19) 0.0514(16) 0.0021(14) -0.0078(13) -0.0426(15)
C20 0.0448(12) 0.0485(15) 0.0347(12) 0.0034(11) -0.0042(10) -0.0229(11)
C21 0.0577(15) 0.0673(19) 0.0321(13) 0.0035(14) 0.0048(11) -0.0235(13)
C22 0.0520(15) 0.0549(17) 0.0351(13) -0.0078(13) 0.0126(11) -0.0108(12)
C23 0.0424(12) 0.0421(14) 0.0358(13) -0.0077(11) 0.0062(10) -0.0119(11)
C24 0.0324(10) 0.0346(12) 0.0303(11) 0.0019(9) -0.0046(9) -0.0156(9)
O1 0.171(8) 0.152(8) 0.109(6) -0.028(6) 0.017(5) -0.050(5)
C25 0.202(9) 0.147(8) 0.135(8) -0.061(7) 0.015(7) -0.069(7)
C26 0.142(7) 0.100(6) 0.083(5) -0.003(5) -0.017(5) -0.049(5)
C27 0.172(8) 0.157(8) 0.094(6) -0.049(6) 0.027(6) -0.054(6)
O1' 0.147(7) 0.097(6) 0.107(7) -0.089(5) 0.063(6) -0.030(4)
C25' 0.139(8) 0.088(6) 0.095(7) -0.033(6) 0.029(6) -0.058(5)
C26' 0.144(8) 0.169(10) 0.094(7) -0.052(7) 0.020(6) -0.046(7)
C27' 0.149(9) 0.152(10) 0.203(12) -0.045(8) 0.008(8) -0.059(8)

loop_
_atom_type_symbol
_atom_type_description
_atom_type_scat_dispersion_real
_atom_type_scat_dispersion_imag
_atom_type_scat_source
C C 0.0033 0.0016 'International Tables Vol C Tables 4.2.6.8 and 6.1.1.4'
H H 0.0000 0.0000 'International Tables Vol C Tables 4.2.6.8 and 6.1.1.4'
N N 0.0061 0.0033 'International Tables Vol C Tables 4.2.6.8 and 6.1.1.4'
O O 0.0106 0.0060 'International Tables Vol C Tables 4.2.6.8 and 6.1.1.4'
Cl Cl 0.1484 0.1585 'International Tables Vol C Tables 4.2.6.8 and 6.1.1.4'
Zn Zn 0.2839 1.4301 'International Tables Vol C Tables 4.2.6.8 and 6.1.1.4'

loop_
_geom_angle_atom_site_label_1
_geom_angle_atom_site_label_2
_geom_angle_atom_site_label_3
_geom_angle
O1W Zn1 N3 96.59(7)
O1W Zn1 N1 167.57(6)
N3 Zn1 N1 91.38(7)
O1W Zn1 N2 93.77(7)
N3 Zn1 N2 160.59(7)
N1 Zn1 N2 75.98(7)
O1W Zn1 N4 86.13(7)
N3 Zn1 N4 75.15(6)
N1 Zn1 N4 86.72(6)
N2 Zn1 N4 89.27(7)
O1W Zn1 Cl1 93.08(5)
N3 Zn1 Cl1 97.30(5)
N1 Zn1 Cl1 95.36(5)
N2 Zn1 Cl1 98.48(5)
N4 Zn1 Cl1 172.25(5)
Zn1 O1W H1W1 114(2)
Zn1 O1W H1W2 120(2)
H1W1 O1W H1W2 110(3)
C2 N1 C1 118.2(2)
C2 N1 Zn1 127.51(15)
C1 N1 Zn1 114.19(15)
C11 N2 C12 118.1(2)
C11 N2 Zn1 127.78(16)
C12 N2 Zn1 114.09(15)
C14 N3 C13 117.80(19)
C14 N3 Zn1 125.44(16)
C13 N3 Zn1 116.76(14)
C23 N4 C24 117.9(2)
C23 N4 Zn1 129.65(17)
C24 N4 Zn1 112.42(13)
C25' N5 C26' 115.4(8)
C25 N5 C26 128.7(7)
C25' N5 C27' 119.3(10)
C26' N5 C27' 125.4(9)
C25 N5 C27 119.5(8)
C26 N5 C27 111.8(6)
N1 C1 C5 122.3(2)
N1 C1 C12 117.64(19)
C5 C1 C12 120.0(2)
N1 C2 C3 122.9(2)
N1 C2 H2 118.6
C3 C2 H2 118.6
C4 C3 C2 119.5(3)
C4 C3 H3 120.2
C2 C3 H3 120.2
C3 C4 C5 119.6(2)
C3 C4 H4 120.2
C5 C4 H4 120.2
C4 C5 C1 117.3(2)
C4 C5 C6 123.9(2)
C1 C5 C6 118.8(2)
C7 C6 C5 121.4(2)
C7 C6 H6 119.3
C5 C6 H6 119.3
C6 C7 C8 121.4(2)
C6 C7 H7 119.3
C8 C7 H7 119.3
C9 C8 C12 116.8(2)
C9 C8 C7 123.9(2)
C12 C8 C7 119.4(3)
C10 C9 C8 119.7(2)
C10 C9 H9 120.1
C8 C9 H9 120.1
C9 C10 C11 119.4(3)
C9 C10 H10 120.3
C11 C10 H10 120.3
N2 C11 C10 122.9(2)
N2 C11 H11 118.5
C10 C11 H11 118.5
N2 C12 C8 123.0(2)
N2 C12 C1 118.07(19)
C8 C12 C1 118.9(2)
N3 C13 C17 122.6(2)
N3 C13 C24 117.74(19)
C17 C13 C24 119.6(2)
N3 C14 C15 123.4(2)
N3 C14 H14 118.3
C15 C14 H14 118.3
C16 C15 C14 119.0(2)
C16 C15 H15 120.5
C14 C15 H15 120.5
C15 C16 C17 119.6(2)
C15 C16 H16 120.2
C17 C16 H16 120.2
C16 C17 C13 117.6(2)
C16 C17 C18 123.1(2)
C13 C17 C18 119.3(2)
C19 C18 C17 120.6(2)
C19 C18 H18 119.7
C17 C18 H18 119.7
C18 C19 C20 121.6(2)
C18 C19 H19 119.2
C20 C19 H19 119.2
C24 C20 C21 116.6(2)
C24 C20 C19 119.4(2)
C21 C20 C19 124.0(2)
C22 C21 C20 120.2(2)
C22 C21 H21 119.9
C20 C21 H21 119.9
C21 C22 C23 118.9(2)
C21 C22 H22 120.6
C23 C22 H22 120.6
N4 C23 C22 123.6(2)
N4 C23 H23 118.2
C22 C23 H23 118.2
N4 C24 C20 122.8(2)
N4 C24 C13 117.76(19)
C20 C24 C13 119.4(2)
O1 C25 N5 118.4(13)
O1 C25 H25 120.8
N5 C25 H25 120.8
N5 C26 H26A 109.5
N5 C26 H26B 109.5
N5 C26 H26C 109.5
N5 C27 H27A 109.5
N5 C27 H27B 109.5
N5 C27 H27C 109.5
O1' C25' N5 122.1(11)
O1' C25' H25' 118.9
N5 C25' H25' 118.9
N5 C26' H26D 109.5
N5 C26' H26E 109.5
H26D C26' H26E 109.5
N5 C26' H26F 109.5
H26D C26' H26F 109.5
H26E C26' H26F 109.5
N5 C27' H27D 109.5
N5 C27' H27E 109.5
H27D C27' H27E 109.5
N5 C27' H27F 109.5
H27D C27' H27F 109.5
H27E C27' H27F 109.5

loop_
_geom_bond_atom_site_label_1
_geom_bond_atom_site_label_2
_geom_bond_distance
_geom_bond_publ_flag
Zn1 N1 2.190(2) y
Zn1 N2 2.198(2) y
Zn1 N3 2.157(2) y
Zn1 N4 2.275(2) y
Zn1 O1w 2.090(2) y
Zn1 Cl1 2.3520(6) y
O1W H1W1 0.85(3) ?
O1W H1W2 0.84(3) ?
N1 C2 1.319(3) ?
N1 C1 1.360(3) ?
N2 C11 1.322(3) ?
N2 C12 1.350(3) ?
N3 C14 1.329(3) ?
N3 C13 1.355(3) ?
N4 C23 1.314(3) ?
N4 C24 1.365(3) ?
N5 C25' 1.320(10) ?
N5 C25 1.325(11) ?
N5 C26' 1.424(8) ?
N5 C26 1.431(7) ?
N5 C27' 1.432(9) ?
N5 C27 1.487(7) ?
C1 C5 1.410(3) ?
C1 C12 1.435(3) ?
C2 C3 1.397(3) ?
C2 H2 0.9300 ?
C3 C4 1.357(4) ?
C3 H3 0.9300 ?
C4 C5 1.401(4) ?
C4 H4 0.9300 ?
C5 C6 1.433(4) ?
C6 C7 1.332(4) ?
C6 H6 0.9300 ?
C7 C8 1.428(4) ?
C7 H7 0.9300 ?
C8 C9 1.408(4) ?
C8 C12 1.414(3) ?
C9 C10 1.357(4) ?
C9 H9 0.9300 ?
C10 C11 1.399(3) ?
C10 H10 0.9300 ?
C11 H11 0.9300 ?
C13 C17 1.407(3) ?
C13 C24 1.438(3) ?
C14 C15 1.391(4) ?
C14 H14 0.9300 ?
C15 C16 1.369(4) ?
C15 H15 0.9300 ?
C16 C17 1.400(4) ?
C16 H16 0.9300 ?
C17 C18 1.431(4) ?
C18 C19 1.349(4) ?
C18 H18 0.9300 ?
C19 C20 1.423(4) ?
C19 H19 0.9300 ?
C20 C24 1.404(3) ?
C20 C21 1.416(4) ?
C21 C22 1.354(4) ?
C21 H21 0.9300 ?
C22 C23 1.397(4) ?
C22 H22 0.9300 ?
C23 H23 0.9300 ?
O1 C25 1.242(9) ?
C25 H25 0.9300 ?
C26 H26A 0.9600 ?
C26 H26B 0.9600 ?
C26 H26C 0.9600 ?
C27 H27A 0.9600 ?
C27 H27B 0.9600 ?
C27 H27C 0.9600 ?
O1' C25' 1.291(19) ?
C25' H25' 0.9300 ?
C26' H26D 0.9600 ?
C26' H26E 0.9600 ?
C26' H26F 0.9600 ?
C27' H27D 0.9600 ?
C27' H27E 0.9600 ?
C27' H27F 0.9600 ?

loop_
_geom_hbond_atom_site_label_D
_geom_hbond_atom_site_label_H
_geom_hbond_atom_site_label_A
_geom_hbond_site_symmetry_A
_geom_hbond_distance_DH
_geom_hbond_distance_HA
_geom_hbond_distance_DA
_geom_hbond_angle_DHA
_geom_hbond_publ_flag
O1w H1w1 Cl2 . 0.85(3) 2.29(3) 3.112(2) 163(3) yes
O1w H1w2 Cl2 2_676 0.84(3) 2.24(3) 3.079(2) 172(3) yes

loop_
_geom_torsion_atom_site_label_1
_geom_torsion_atom_site_label_2
_geom_torsion_atom_site_label_3
_geom_torsion_atom_site_label_4
_geom_torsion
O1W Zn1 N1 C2 -146.2(3)
N3 Zn1 N1 C2 -16.20(19)
N2 Zn1 N1 C2 178.7(2)
N4 Zn1 N1 C2 -91.24(19)
Cl1 Zn1 N1 C2 81.27(19)
O1W Zn1 N1 C1 36.5(4)
N3 Zn1 N1 C1 166.52(14)
N2 Zn1 N1 C1 1.41(14)
N4 Zn1 N1 C1 91.48(14)
Cl1 Zn1 N1 C1 -96.01(14)
O1W Zn1 N2 C11 7.4(2)
N3 Zn1 N2 C11 129.6(2)
N1 Zn1 N2 C11 -179.8(2)
N4 Zn1 N2 C11 93.4(2)
Cl1 Zn1 N2 C11 -86.3(2)
O1W Zn1 N2 C12 -173.77(15)
N3 Zn1 N2 C12 -51.5(3)
N1 Zn1 N2 C12 -0.90(15)
N4 Zn1 N2 C12 -87.70(15)
Cl1 Zn1 N2 C12 92.54(15)
O1W Zn1 N3 C14 -99.15(19)
N1 Zn1 N3 C14 90.41(19)
N2 Zn1 N3 C14 139.0(2)
N4 Zn1 N3 C14 176.6(2)
Cl1 Zn1 N3 C14 -5.17(19)
O1W Zn1 N3 C13 80.64(16)
N1 Zn1 N3 C13 -89.80(16)
N2 Zn1 N3 C13 -41.2(3)
N4 Zn1 N3 C13 -3.56(15)
Cl1 Zn1 N3 C13 174.62(15)
O1W Zn1 N4 C23 82.8(2)
N3 Zn1 N4 C23 -179.3(2)
N1 Zn1 N4 C23 -87.0(2)
N2 Zn1 N4 C23 -11.0(2)
O1W Zn1 N4 C24 -94.44(15)
N3 Zn1 N4 C24 3.43(14)
N1 Zn1 N4 C24 95.73(15)
N2 Zn1 N4 C24 171.73(15)
C2 N1 C1 C5 -0.5(3)
Zn1 N1 C1 C5 177.05(16)
C2 N1 C1 C12 -179.31(19)
Zn1 N1 C1 C12 -1.8(2)
C1 N1 C2 C3 1.0(3)
Zn1 N1 C2 C3 -176.18(17)
N1 C2 C3 C4 -0.4(4)
C2 C3 C4 C5 -0.8(4)
C3 C4 C5 C1 1.2(3)
C3 C4 C5 C6 -179.4(2)
N1 C1 C5 C4 -0.6(3)
C12 C1 C5 C4 178.2(2)
N1 C1 C5 C6 -180.0(2)
C12 C1 C5 C6 -1.2(3)
C4 C5 C6 C7 179.6(2)
C1 C5 C6 C7 -1.1(4)
C5 C6 C7 C8 2.9(4)
C6 C7 C8 C9 177.4(3)
C6 C7 C8 C12 -2.3(4)
C12 C8 C9 C10 0.9(4)
C7 C8 C9 C10 -178.8(3)
C8 C9 C10 C11 -1.1(4)
C12 N2 C11 C10 0.0(4)
Zn1 N2 C11 C10 178.9(2)
C9 C10 C11 N2 0.6(4)
C11 N2 C12 C8 -0.2(3)
Zn1 N2 C12 C8 -179.21(17)
C11 N2 C12 C1 179.3(2)
Zn1 N2 C12 C1 0.3(2)
C9 C8 C12 N2 -0.2(3)
C7 C8 C12 N2 179.5(2)
C9 C8 C12 C1 -179.8(2)
C7 C8 C12 C1 0.0(3)
N1 C1 C12 N2 1.0(3)
C5 C1 C12 N2 -177.85(19)
N1 C1 C12 C8 -179.48(19)
C5 C1 C12 C8 1.7(3)
C14 N3 C13 C17 2.6(3)
Zn1 N3 C13 C17 -177.17(17)
C14 N3 C13 C24 -176.9(2)
Zn1 N3 C13 C24 3.3(3)
C13 N3 C14 C15 -2.3(4)
Zn1 N3 C14 C15 177.5(2)
N3 C14 C15 C16 0.2(4)
C14 C15 C16 C17 1.7(4)
C15 C16 C17 C13 -1.3(4)
C15 C16 C17 C18 178.0(3)
N3 C13 C17 C16 -0.9(4)
C24 C13 C17 C16 178.7(2)
N3 C13 C17 C18 179.8(2)
C24 C13 C17 C18 -0.6(3)
C16 C17 C18 C19 -178.5(3)
C13 C17 C18 C19 0.8(4)
C17 C18 C19 C20 -0.2(4)
C18 C19 C20 C24 -0.6(4)
C18 C19 C20 C21 178.9(3)
C24 C20 C21 C22 -0.8(4)
C19 C20 C21 C22 179.7(3)
C20 C21 C22 C23 0.4(4)
C24 N4 C23 C22 -0.4(4)
Zn1 N4 C23 C22 -177.58(18)
C21 C22 C23 N4 0.3(4)
C23 N4 C24 C20 0.0(3)
Zn1 N4 C24 C20 177.58(17)
C23 N4 C24 C13 179.4(2)
Zn1 N4 C24 C13 -3.0(2)
C21 C20 C24 N4 0.7(3)
C19 C20 C24 N4 -179.8(2)
C21 C20 C24 C13 -178.7(2)
C19 C20 C24 C13 0.8(3)
N3 C13 C24 N4 0.0(3)
C17 C13 C24 N4 -179.6(2)
N3 C13 C24 C20 179.4(2)
C17 C13 C24 C20 -0.1(3)
C26 N5 C25 O1 0.8(4)
C27 N5 C25 O1 179.3(3)
C26' N5 C25' O1' 0.8(3)
C27' N5 C25' O1' -179.9(3)
